data_4082607
loop_
_publ_author_name
'Procacci, Barbara'
'Blagg, Robin J.'
'Perutz, Robin N.'
'Rend\'on, Nuria'
'Whitwood, Adrian C.'

_publ_section_title
;
 Photochemical Reactions of Fluorinated Pyridines at Half-Sandwich Rhodium
 Complexes: Competing Pathways of Reaction.
;
_journal_issue 1
_journal_name_full Organometallics
_journal_page_first 45
_journal_page_last 52
_journal_paper_doi 10.1021/om400552r
_journal_volume 33
_journal_year 2014
_chemical_formula_moiety 'C15 H19 F3 N2 P Rh'
_chemical_formula_sum 'C15 H19 F3 N2 P Rh'
_chemical_formula_weight 418.20
_chemical_name_systematic
;
 ? 
;
_space_group_crystal_system monoclinic
_space_group_IT_number 14
_space_group_name_Hall '-P 2ybc'
_space_group_name_H-M_alt 'P 1 21/c 1'
_symmetry_space_group_name_Hall '-P 2ybc'
_symmetry_space_group_name_H-M 'P 1 21/c 1'
_atom_sites_solution_hydrogens geom
_atom_sites_solution_primary direct
_atom_sites_solution_secondary difmap
_audit_creation_date 2013-05-23
_audit_creation_method
;
  Olex2 1.2
  (compiled Apr 23 2013 17:59:47, GUI svn.r4466)
;
_cell_angle_alpha 90.00
_cell_angle_beta 100.907(3)
_cell_angle_gamma 90.00
_cell_formula_units_Z 4
_cell_length_a 8.4609(14)
_cell_length_b 16.312(3)
_cell_length_c 11.9985(19)
_cell_measurement_reflns_used 4659
_cell_measurement_temperature 110(2)
_cell_measurement_theta_max 28.27
_cell_measurement_theta_min 2.45
_cell_volume 1626.0(5)
_computing_cell_refinement 'SAINT v6.45A (Bruker, 2003)'
_computing_data_reduction 'SAINT v6.45A (Bruker, 2003)'
_computing_molecular_graphics
;
O. V. Dolomanov, L. J. Bourhis, R. J. Gildea, J. A. K. Howard and H. Puschmann,
OLEX2: a complete structure solution, refinement and analysis program.
J. Appl. Cryst. (2009). 42, 339-341.
;
_computing_publication_material
;
O. V. Dolomanov, L. J. Bourhis, R. J. Gildea, J. A. K. Howard and H. Puschmann,
OLEX2: a complete structure solution, refinement and analysis program.
J. Appl. Cryst. (2009). 42, 339-341.
;
_computing_structure_refinement
;
SHELXL, G.M. Sheldrick, Acta Cryst.
(2008). A64, 112-122
;
_computing_structure_solution 'SHELXS-97 (Sheldrick, 1990)'
_diffrn_ambient_temperature 110
_diffrn_measured_fraction_theta_full 0.999
_diffrn_measured_fraction_theta_max 0.999
_diffrn_measurement_device_type 'CCD area detector'
_diffrn_measurement_method 'phi and omega scans'
_diffrn_radiation_monochromator graphite
_diffrn_radiation_type MoK\a
_diffrn_radiation_wavelength 0.71073
_diffrn_reflns_av_R_equivalents 0.0362
_diffrn_reflns_av_unetI/netI 0.0320
_diffrn_reflns_limit_h_max 11
_diffrn_reflns_limit_h_min -11
_diffrn_reflns_limit_k_max 21
_diffrn_reflns_limit_k_min -21
_diffrn_reflns_limit_l_max 15
_diffrn_reflns_limit_l_min -15
_diffrn_reflns_number 16531
_diffrn_reflns_theta_full 28.32
_diffrn_reflns_theta_max 28.32
_diffrn_reflns_theta_min 2.13
_diffrn_source 'fine-focus sealed tube'
_diffrn_source_current 40.0
_diffrn_source_power 1.8
_diffrn_source_target Mo
_diffrn_source_voltage 45.0
_exptl_absorpt_coefficient_mu 1.175
_exptl_absorpt_correction_T_max 1
_exptl_absorpt_correction_T_min 0.811604
_exptl_absorpt_correction_type multi-scan
_exptl_absorpt_process_details
;
SADABS v.2.10 (Bruker,2003) was used for absorption correction.
R(int) was 0.0527 before and 0.0306 after correction.
The Ratio of minimum to maximum transmission is 0.8116.
The \l/2 correction factor is 0.0015.
;
_exptl_crystal_colour yellow
_exptl_crystal_colour_primary yellow
_exptl_crystal_density_diffrn 1.708
_exptl_crystal_density_method 'not measured'
_exptl_crystal_description block
_exptl_crystal_F_000 840
_exptl_crystal_size_max 0.12
_exptl_crystal_size_mid 0.08
_exptl_crystal_size_min 0.03
_refine_diff_density_max 1.796
_refine_diff_density_min -0.469
_refine_diff_density_rms 0.098
_refine_ls_extinction_method none
_refine_ls_goodness_of_fit_ref 1.055
_refine_ls_hydrogen_treatment constr
_refine_ls_matrix_type full
_refine_ls_number_parameters 203
_refine_ls_number_reflns 4045
_refine_ls_number_restraints 0
_refine_ls_restrained_S_all 1.055
_refine_ls_R_factor_all 0.0398
_refine_ls_R_factor_gt 0.0312
_refine_ls_shift/su_max 0.000
_refine_ls_shift/su_mean 0.000
_refine_ls_structure_factor_coef Fsqd
_refine_ls_weighting_details 'calc w=1/[\s^2^(Fo^2^)+(0.0440P)^2^+0.6806P] where P=(Fo^2^+2Fc^2^)/3'
_refine_ls_weighting_scheme calc
_refine_ls_wR_factor_gt 0.0770
_refine_ls_wR_factor_ref 0.0809
_reflns_number_gt 3417
_reflns_number_total 4045
_reflns_threshold_expression >2sigma(I)
_cod_data_source_file om400552r_si_002.cif
_cod_data_source_block rnp1007m
_cod_depositor_comments
;
The following automatic conversions were performed:

'_diffrn_source_target' value 'MO' changed to 'Mo' according to
/usr/data/users/saulius/automatic-downloads/current/ACS/lib/dictionaries/cif_core.dic
dictionary named 'cif_core.dic' version 2.4.2 from 2011-04-26.

Automatic conversion script
Id: cif_fix_values 2281 2013-09-26 08:29:07Z andrius 
;
_cod_original_cell_volume 1626.1(5)
_cod_database_code 4082607
_olex2_refinement_description
;
1. Fixed Uiso
 At 1.2 times of:
  All C(H) groups, All C(H,H) groups
 At 1.5 times of:
  All C(H,H,H) groups
2.a Ternary CH refined with riding coordinates:
 C11(H11), C12(H12), C13(H13), C14(H14), C15(H15)
2.b Secondary CH2 refined with riding coordinates:
 C6(H6A,H6B)
2.c Idealised Me refined as rotating group:
 C7(H7A,H7B,H7C), C8(H8A,H8B,H8C), C9(H9A,H9B,H9C), C10(H10A,H10B,H10C)
;

loop_
_space_group_symop_id
_space_group_symop_operation_xyz
1 'x, y, z'
2 '-x, y+1/2, -z+1/2'
3 '-x, -y, -z'
4 'x, -y-1/2, z-1/2'

loop_
_atom_site_label
_atom_site_type_symbol
_atom_site_fract_x
_atom_site_fract_y
_atom_site_fract_z
_atom_site_U_iso_or_equiv
_atom_site_adp_type
_atom_site_occupancy
_atom_site_symmetry_multiplicity
_atom_site_calc_flag
_atom_site_refinement_flags
C1 C 0.1972(3) 0.24496(15) 0.3604(2) 0.0199(5) Uani 1 1 d .
C2 C 0.1686(3) 0.31496(16) 0.2973(2) 0.0241(6) Uani 1 1 d .
C3 C 0.3934(4) 0.37748(18) 0.3773(3) 0.0294(6) Uani 1 1 d .
C4 C 0.4441(3) 0.31169(17) 0.4451(2) 0.0254(6) Uani 1 1 d .
C5 C 0.3443(3) 0.24307(16) 0.4406(2) 0.0205(5) Uani 1 1 d .
C6 C 0.2489(3) 0.11046(17) 0.4821(2) 0.0235(5) Uani 1 1 d .
H6A H 0.2115 0.0974 0.5534 0.028 Uiso 1 1 calc R
H6B H 0.2971 0.0602 0.4565 0.028 Uiso 1 1 calc R
C7 C 0.5112(3) 0.1581(2) 0.5919(3) 0.0325(7) Uani 1 1 d .
H7A H 0.6034 0.1449 0.5566 0.049 Uiso 1 1 calc R
H7B H 0.4883 0.1115 0.6380 0.049 Uiso 1 1 calc R
H7C H 0.5360 0.2065 0.6403 0.049 Uiso 1 1 calc R
C8 C 0.3876(3) 0.1101(2) 0.2364(3) 0.0336(7) Uani 1 1 d .
H8A H 0.4254 0.0808 0.1751 0.050 Uiso 1 1 calc R
H8B H 0.4458 0.0902 0.3098 0.050 Uiso 1 1 calc R
H8C H 0.4070 0.1689 0.2297 0.050 Uiso 1 1 calc R
C9 C 0.1567(4) -0.01866(17) 0.2138(3) 0.0319(7) Uani 1 1 d .
H9A H 0.0430 -0.0341 0.1930 0.048 Uiso 1 1 calc R
H9B H 0.2039 -0.0439 0.2866 0.048 Uiso 1 1 calc R
H9C H 0.2143 -0.0377 0.1551 0.048 Uiso 1 1 calc R
C10 C 0.0914(4) 0.1265(2) 0.0832(3) 0.0370(7) Uani 1 1 d .
H10A H 0.1461 0.0979 0.0293 0.056 Uiso 1 1 calc R
H10B H 0.1080 0.1857 0.0778 0.056 Uiso 1 1 calc R
H10C H -0.0241 0.1144 0.0650 0.056 Uiso 1 1 calc R
C11 C -0.1314(3) 0.09480(18) 0.4532(2) 0.0275(6) Uani 1 1 d .
H11 H -0.1095 0.0563 0.5192 0.033 Uiso 1 1 calc R
C12 C -0.1754(3) 0.0719(2) 0.3383(3) 0.0329(7) Uani 1 1 d .
H12 H -0.1905 0.0146 0.3086 0.039 Uiso 1 1 calc R
C13 C -0.2076(3) 0.1450(2) 0.2730(3) 0.0373(8) Uani 1 1 d .
H13 H -0.2484 0.1480 0.1892 0.045 Uiso 1 1 calc R
C14 C -0.1829(3) 0.2123(2) 0.3481(3) 0.0326(7) Uani 1 1 d .
H14 H -0.2033 0.2712 0.3268 0.039 Uiso 1 1 calc R
C15 C -0.1342(3) 0.18150(18) 0.4602(3) 0.0277(6) Uani 1 1 d .
H15 H -0.1160 0.2147 0.5316 0.033 Uiso 1 1 calc R
F2 F 0.0313(2) 0.32131(10) 0.21783(14) 0.0317(4) Uani 1 1 d .
F3 F 0.4909(2) 0.44391(11) 0.38516(18) 0.0468(5) Uani 1 1 d .
F4 F 0.5901(2) 0.31636(11) 0.51648(16) 0.0372(4) Uani 1 1 d .
N1 N 0.2589(3) 0.38253(14) 0.3030(2) 0.0294(5) Uani 1 1 d .
N2 N 0.3715(3) 0.17469(15) 0.5042(2) 0.0259(5) Uani 1 1 d .
P1 P 0.17315(8) 0.09207(4) 0.22609(6) 0.02061(15) Uani 1 1 d .
Rh1 Rh 0.05394(2) 0.145637(12) 0.360049(17) 0.01778(7) Uani 1 1 d .

loop_
_atom_site_aniso_label
_atom_site_aniso_U_11
_atom_site_aniso_U_22
_atom_site_aniso_U_33
_atom_site_aniso_U_23
_atom_site_aniso_U_13
_atom_site_aniso_U_12
C1 0.0207(12) 0.0181(12) 0.0216(12) -0.0007(10) 0.0061(10) 0.0000(10)
C2 0.0288(14) 0.0203(13) 0.0242(13) -0.0006(10) 0.0075(11) 0.0002(11)
C3 0.0340(15) 0.0207(13) 0.0377(16) -0.0055(12) 0.0177(13) -0.0099(12)
C4 0.0218(13) 0.0272(15) 0.0284(14) -0.0072(11) 0.0082(11) -0.0053(11)
C5 0.0191(12) 0.0218(13) 0.0216(12) -0.0027(10) 0.0059(10) -0.0019(10)
C6 0.0210(12) 0.0218(13) 0.0267(13) 0.0065(11) 0.0017(10) -0.0016(10)
C7 0.0207(13) 0.0461(19) 0.0291(15) 0.0086(13) 0.0004(11) 0.0010(12)
C8 0.0234(14) 0.0334(16) 0.0472(18) -0.0142(14) 0.0154(13) -0.0037(12)
C9 0.0352(16) 0.0203(14) 0.0427(17) -0.0069(12) 0.0142(14) -0.0034(12)
C10 0.0425(18) 0.0445(19) 0.0266(15) 0.0037(14) 0.0128(14) 0.0091(15)
C11 0.0213(13) 0.0288(15) 0.0356(16) 0.0037(12) 0.0136(12) -0.0027(11)
C12 0.0220(13) 0.0341(16) 0.0446(17) -0.0130(14) 0.0116(12) -0.0115(12)
C13 0.0148(13) 0.064(2) 0.0319(16) -0.0008(15) 0.0014(12) -0.0042(13)
C14 0.0198(13) 0.0327(16) 0.0466(18) 0.0066(14) 0.0094(12) 0.0080(12)
C15 0.0198(13) 0.0310(15) 0.0350(15) -0.0057(12) 0.0120(11) 0.0010(11)
F2 0.0366(9) 0.0266(9) 0.0291(9) 0.0070(7) -0.0015(7) 0.0071(7)
F3 0.0500(12) 0.0274(10) 0.0675(13) -0.0042(9) 0.0230(10) -0.0202(9)
F4 0.0232(8) 0.0408(11) 0.0462(11) -0.0123(8) 0.0029(8) -0.0109(7)
N1 0.0410(14) 0.0168(11) 0.0340(13) 0.0032(10) 0.0165(11) -0.0001(10)
N2 0.0196(11) 0.0262(12) 0.0294(12) 0.0057(10) -0.0020(9) -0.0022(9)
P1 0.0194(3) 0.0186(3) 0.0243(3) 0.0016(3) 0.0052(3) -0.0019(2)
Rh1 0.01509(11) 0.01703(11) 0.02129(12) 0.00043(7) 0.00362(7) -0.00013(7)

loop_
_atom_type_symbol
_atom_type_description
_atom_type_scat_dispersion_real
_atom_type_scat_dispersion_imag
_atom_type_scat_source
C C 0.0033 0.0016 'International Tables Vol C Tables 4.2.6.8 and 6.1.1.4'
H H 0.0000 0.0000 'International Tables Vol C Tables 4.2.6.8 and 6.1.1.4'
N N 0.0061 0.0033 'International Tables Vol C Tables 4.2.6.8 and 6.1.1.4'
F F 0.0171 0.0103 'International Tables Vol C Tables 4.2.6.8 and 6.1.1.4'
P P 0.1023 0.0942 'International Tables Vol C Tables 4.2.6.8 and 6.1.1.4'
Rh Rh -1.1178 0.9187 'International Tables Vol C Tables 4.2.6.8 and 6.1.1.4'

loop_
_geom_angle_atom_site_label_1
_geom_angle_atom_site_label_2
_geom_angle_atom_site_label_3
_geom_angle
C2 C1 C5 115.7(2)
C2 C1 Rh1 128.7(2)
C5 C1 Rh1 115.53(18)
F2 C2 C1 119.4(2)
N1 C2 C1 128.5(3)
N1 C2 F2 112.2(2)
F3 C3 C4 117.9(3)
N1 C3 C4 126.1(3)
N1 C3 F3 115.9(3)
C3 C4 C5 119.2(3)
F4 C4 C3 118.3(2)
F4 C4 C5 122.5(2)
C4 C5 C1 117.0(2)
N2 C5 C1 115.8(2)
N2 C5 C4 127.2(2)
H6A C6 H6B 107.9
N2 C6 H6A 109.2
N2 C6 H6B 109.2
N2 C6 Rh1 111.87(17)
Rh1 C6 H6A 109.2
Rh1 C6 H6B 109.2
H7A C7 H7B 109.5
H7A C7 H7C 109.5
H7B C7 H7C 109.5
N2 C7 H7A 109.5
N2 C7 H7B 109.5
N2 C7 H7C 109.5
H8A C8 H8B 109.5
H8A C8 H8C 109.5
H8B C8 H8C 109.5
P1 C8 H8A 109.5
P1 C8 H8B 109.5
P1 C8 H8C 109.5
H9A C9 H9B 109.5
H9A C9 H9C 109.5
H9B C9 H9C 109.5
P1 C9 H9A 109.5
P1 C9 H9B 109.5
P1 C9 H9C 109.5
H10A C10 H10B 109.5
H10A C10 H10C 109.5
H10B C10 H10C 109.5
P1 C10 H10A 109.5
P1 C10 H10B 109.5
P1 C10 H10C 109.5
C12 C11 H11 125.6
C12 C11 C15 108.6(3)
C12 C11 Rh1 72.04(16)
C15 C11 H11 125.6
C15 C11 Rh1 71.50(15)
Rh1 C11 H11 125.6
C11 C12 H12 126.1
C11 C12 C13 107.7(3)
C11 C12 Rh1 71.50(15)
C13 C12 H12 126.1
C13 C12 Rh1 71.80(16)
Rh1 C12 H12 126.1
C12 C13 H13 125.9
C12 C13 Rh1 71.41(16)
C14 C13 C12 108.1(3)
C14 C13 H13 125.9
C14 C13 Rh1 71.80(16)
Rh1 C13 H13 125.9
C13 C14 H14 125.9
C13 C14 C15 108.1(3)
C13 C14 Rh1 71.85(17)
C15 C14 H14 125.9
C15 C14 Rh1 71.05(15)
Rh1 C14 H14 125.9
C11 C15 C14 107.6(3)
C11 C15 H15 126.1
C11 C15 Rh1 71.74(15)
C14 C15 H15 126.1
C14 C15 Rh1 72.17(16)
Rh1 C15 H15 126.1
C3 N1 C2 113.5(2)
C5 N2 C6 116.8(2)
C5 N2 C7 126.5(2)
C7 N2 C6 116.7(2)
C8 P1 Rh1 117.96(10)
C9 P1 C8 103.09(14)
C9 P1 Rh1 114.21(10)
C10 P1 C8 102.20(16)
C10 P1 C9 102.79(16)
C10 P1 Rh1 114.64(11)
C1 Rh1 C6 79.84(10)
C1 Rh1 C11 140.18(10)
C1 Rh1 C12 158.32(11)
C1 Rh1 C13 122.54(11)
C1 Rh1 C14 97.95(11)
C1 Rh1 C15 105.98(10)
C1 Rh1 P1 87.87(7)
C6 Rh1 C11 94.77(11)
C6 Rh1 C12 119.15(11)
C6 Rh1 C13 154.85(11)
C6 Rh1 C14 139.18(12)
C6 Rh1 C15 104.14(11)
C6 Rh1 P1 89.60(8)
C11 Rh1 C12 36.45(11)
C11 Rh1 C13 60.98(11)
C11 Rh1 C14 61.06(11)
C12 Rh1 C13 36.79(12)
C12 Rh1 C14 61.09(12)
C14 Rh1 C13 36.35(12)
C15 Rh1 C11 36.76(11)
C15 Rh1 C12 61.30(11)
C15 Rh1 C13 61.17(11)
C15 Rh1 C14 36.79(11)
P1 Rh1 C11 131.78(8)
P1 Rh1 C12 101.76(8)
P1 Rh1 C13 101.63(9)
P1 Rh1 C14 131.21(9)
P1 Rh1 C15 161.85(8)

loop_
_geom_bond_atom_site_label_1
_geom_bond_atom_site_label_2
_geom_bond_distance
C1 C2 1.366(4)
C1 C5 1.422(3)
C1 Rh1 2.023(3)
C2 F2 1.360(3)
C2 N1 1.335(4)
C3 C4 1.366(4)
C3 F3 1.355(3)
C3 N1 1.308(4)
C4 C5 1.397(4)
C4 F4 1.366(3)
C5 N2 1.346(3)
C6 H6A 0.9900
C6 H6B 0.9900
C6 N2 1.463(3)
C6 Rh1 2.069(3)
C7 H7A 0.9800
C7 H7B 0.9800
C7 H7C 0.9800
C7 N2 1.451(3)
C8 H8A 0.9800
C8 H8B 0.9800
C8 H8C 0.9800
C8 P1 1.819(3)
C9 H9A 0.9800
C9 H9B 0.9800
C9 H9C 0.9800
C9 P1 1.815(3)
C10 H10A 0.9800
C10 H10B 0.9800
C10 H10C 0.9800
C10 P1 1.812(3)
C11 H11 1.0000
C11 C12 1.409(4)
C11 C15 1.417(4)
C11 Rh1 2.249(3)
C12 H12 1.0000
C12 C13 1.425(5)
C12 Rh1 2.256(3)
C13 H13 1.0000
C13 C14 1.410(5)
C13 Rh1 2.261(3)
C14 H14 1.0000
C14 C15 1.422(4)
C14 Rh1 2.260(3)
C15 H15 1.0000
C15 Rh1 2.246(3)
P1 Rh1 2.2311(7)

loop_
_geom_torsion_atom_site_label_1
_geom_torsion_atom_site_label_2
_geom_torsion_atom_site_label_3
_geom_torsion_atom_site_label_4
_geom_torsion
C1 C2 N1 C3 2.3(4)
C1 C5 N2 C6 0.9(3)
C1 C5 N2 C7 -179.6(3)
C2 C1 C5 C4 -1.0(3)
C2 C1 C5 N2 178.9(2)
C2 C1 Rh1 C6 -179.4(3)
C2 C1 Rh1 C11 -94.1(3)
C2 C1 Rh1 C12 -26.7(4)
C2 C1 Rh1 C13 -11.8(3)
C2 C1 Rh1 C14 -40.7(3)
C2 C1 Rh1 C15 -77.5(3)
C2 C1 Rh1 P1 90.6(2)
C3 C4 C5 C1 2.9(4)
C3 C4 C5 N2 -177.1(3)
C4 C3 N1 C2 -0.1(4)
C4 C5 N2 C6 -179.1(3)
C4 C5 N2 C7 0.4(5)
C5 C1 C2 F2 179.3(2)
C5 C1 C2 N1 -1.7(4)
C5 C1 Rh1 C6 -2.48(19)
C5 C1 Rh1 C11 82.8(2)
C5 C1 Rh1 C12 150.3(3)
C5 C1 Rh1 C13 165.11(18)
C5 C1 Rh1 C14 136.2(2)
C5 C1 Rh1 C15 99.5(2)
C5 C1 Rh1 P1 -92.45(18)
C8 P1 Rh1 C1 37.36(15)
C8 P1 Rh1 C6 -42.50(15)
C8 P1 Rh1 C11 -138.54(16)
C8 P1 Rh1 C12 -162.24(15)
C8 P1 Rh1 C13 160.17(16)
C8 P1 Rh1 C14 136.06(17)
C8 P1 Rh1 C15 177.8(3)
C9 P1 Rh1 C1 158.67(13)
C9 P1 Rh1 C6 78.82(14)
C9 P1 Rh1 C11 -17.23(16)
C9 P1 Rh1 C12 -40.92(14)
C9 P1 Rh1 C13 -78.52(15)
C9 P1 Rh1 C14 -102.63(16)
C9 P1 Rh1 C15 -60.9(3)
C10 P1 Rh1 C1 -83.09(15)
C10 P1 Rh1 C6 -162.94(15)
C10 P1 Rh1 C11 101.02(17)
C10 P1 Rh1 C12 77.32(16)
C10 P1 Rh1 C13 39.73(16)
C10 P1 Rh1 C14 15.62(17)
C10 P1 Rh1 C15 57.4(3)
C11 C12 C13 C14 0.1(3)
C11 C12 C13 Rh1 62.92(19)
C11 C12 Rh1 C1 -95.4(3)
C11 C12 Rh1 C6 53.5(2)
C11 C12 Rh1 C13 -116.5(3)
C11 C12 Rh1 C14 -79.47(19)
C11 C12 Rh1 C15 -37.25(17)
C11 C12 Rh1 P1 149.71(16)
C11 C15 Rh1 C1 -162.11(16)
C11 C15 Rh1 C6 -78.83(18)
C11 C15 Rh1 C12 36.94(17)
C11 C15 Rh1 C13 79.14(19)
C11 C15 Rh1 C14 116.1(2)
C11 C15 Rh1 P1 59.3(3)
C12 C11 C15 C14 0.8(3)
C12 C11 C15 Rh1 -62.91(19)
C12 C11 Rh1 C1 144.95(19)
C12 C11 Rh1 C6 -135.20(19)
C12 C11 Rh1 C13 37.78(19)
C12 C11 Rh1 C14 79.6(2)
C12 C11 Rh1 C15 117.5(3)
C12 C11 Rh1 P1 -41.5(2)
C12 C13 C14 C15 0.4(3)
C12 C13 C14 Rh1 62.6(2)
C12 C13 Rh1 C1 -170.91(16)
C12 C13 Rh1 C6 -20.8(4)
C12 C13 Rh1 C11 -37.44(17)
C12 C13 Rh1 C14 -117.1(3)
C12 C13 Rh1 C15 -79.67(19)
C12 C13 Rh1 P1 94.15(17)
C13 C12 Rh1 C1 21.1(4)
C13 C12 Rh1 C6 170.06(18)
C13 C12 Rh1 C11 116.5(3)
C13 C12 Rh1 C14 37.07(19)
C13 C12 Rh1 C15 79.3(2)
C13 C12 Rh1 P1 -93.75(18)
C13 C14 C15 C11 -0.8(3)
C13 C14 C15 Rh1 62.7(2)
C13 C14 Rh1 C1 136.60(19)
C13 C14 Rh1 C6 -139.8(2)
C13 C14 Rh1 C11 -79.4(2)
C13 C14 Rh1 C12 -37.52(19)
C13 C14 Rh1 C15 -117.3(3)
C13 C14 Rh1 P1 42.5(2)
C14 C13 Rh1 C1 -53.8(2)
C14 C13 Rh1 C6 96.3(3)
C14 C13 Rh1 C11 79.6(2)
C14 C13 Rh1 C12 117.1(3)
C14 C13 Rh1 C15 37.41(18)
C14 C13 Rh1 P1 -148.77(17)
C14 C15 Rh1 C1 81.79(19)
C14 C15 Rh1 C6 165.07(18)
C14 C15 Rh1 C11 -116.1(2)
C14 C15 Rh1 C12 -79.2(2)
C14 C15 Rh1 C13 -36.96(18)
C14 C15 Rh1 P1 -56.8(3)
C15 C11 C12 C13 -0.6(3)
C15 C11 C12 Rh1 62.56(18)
C15 C11 Rh1 C1 27.5(2)
C15 C11 Rh1 C6 107.32(18)
C15 C11 Rh1 C12 -117.5(3)
C15 C11 Rh1 C13 -79.70(19)
C15 C11 Rh1 C14 -37.92(17)
C15 C11 Rh1 P1 -158.94(14)
C15 C14 Rh1 C1 -106.11(18)
C15 C14 Rh1 C6 -22.5(3)
C15 C14 Rh1 C11 37.89(17)
C15 C14 Rh1 C12 79.77(19)
C15 C14 Rh1 C13 117.3(3)
C15 C14 Rh1 P1 159.74(14)
F2 C2 N1 C3 -178.7(2)
F3 C3 C4 C5 178.5(2)
F3 C3 C4 F4 -0.3(4)
F3 C3 N1 C2 178.9(2)
F4 C4 C5 C1 -178.3(2)
F4 C4 C5 N2 1.7(4)
N1 C3 C4 C5 -2.5(4)
N1 C3 C4 F4 178.7(3)
N2 C6 Rh1 C1 2.83(19)
N2 C6 Rh1 C11 -137.4(2)
N2 C6 Rh1 C12 -166.01(18)
N2 C6 Rh1 C13 -151.9(2)
N2 C6 Rh1 C14 -87.6(2)
N2 C6 Rh1 C15 -101.3(2)
N2 C6 Rh1 P1 90.73(19)
Rh1 C1 C2 F2 -3.8(4)
Rh1 C1 C2 N1 175.2(2)
Rh1 C1 C5 C4 -178.38(18)
Rh1 C1 C5 N2 1.6(3)
Rh1 C6 N2 C5 -2.9(3)
Rh1 C6 N2 C7 177.6(2)
Rh1 C11 C12 C13 -63.1(2)
Rh1 C11 C15 C14 63.72(19)
Rh1 C12 C13 C14 -62.8(2)
Rh1 C13 C14 C15 -62.17(19)
Rh1 C14 C15 C11 -63.45(18)
